data_7036674
loop_
_publ_author_name
'Shen, Hai-Yun'
'Wang, Wen-Min'
'Bi, Yan-Xia'
'Gao, Hong-Ling'
'Liu, Shuang'
'Cui, Jian-Zhong'

_publ_section_title
;
 Luminescence, magnetocaloric effect and single-molecule magnet behavior
 in lanthanide complexes based on a tridentate ligand derived from
 8-hydroxyquinoline.
;
_journal_issue 43
_journal_name_full 'Dalton transactions (Cambridge, England : 2003)'
_journal_page_first 18893
_journal_page_last 18901
_journal_paper_doi 10.1039/c5dt02894a
_journal_volume 44
_journal_year 2015
_chemical_formula_sum 'C26 H11 F12 Gd N2 O5 S'
_chemical_formula_weight 848.68
_chemical_name_systematic
; 
 ? 
;
_space_group_IT_number 15
_symmetry_cell_setting monoclinic
_symmetry_space_group_name_Hall '-C 2yc'
_symmetry_space_group_name_H-M 'C 1 2/c 1'
_atom_sites_solution_hydrogens geom
_atom_sites_solution_primary direct
_atom_sites_solution_secondary difmap
_audit_creation_method SHELXL-97
_audit_update_record
;
2015-09-10 deposited with the CCDC.
2015-09-29 downloaded from the CCDC.
;
_cell_angle_alpha 90.00
_cell_angle_beta 105.14(3)
_cell_angle_gamma 90.00
_cell_formula_units_Z 8
_cell_length_a 23.689(5)
_cell_length_b 12.600(3)
_cell_length_c 20.254(4)
_cell_measurement_reflns_used 9299
_cell_measurement_temperature 113(2)
_cell_measurement_theta_max 27.8784
_cell_measurement_theta_min 1.7812
_cell_volume 5836(2)
_computing_cell_refinement crystalclear
_computing_data_collection crystalclear
_computing_data_reduction crystalclear
_computing_molecular_graphics 'Bruker SHELXTL'
_computing_publication_material 'Bruker SHELXTL'
_computing_structure_refinement 'SHELXL-97 (Sheldrick, 1997)'
_computing_structure_solution 'SHELXS-97 (Sheldrick, 1990)'
_diffrn_ambient_temperature 113(2)
_diffrn_measured_fraction_theta_full 0.999
_diffrn_measured_fraction_theta_max 0.999
_diffrn_measurement_device_type 'rigaku saturn'
_diffrn_measurement_method '\w scans'
_diffrn_radiation_monochromator confocal
_diffrn_radiation_source 'rotating anode'
_diffrn_radiation_type MoK\a
_diffrn_radiation_wavelength 0.71073
_diffrn_reflns_av_R_equivalents 0.0304
_diffrn_reflns_av_sigmaI/netI 0.0265
_diffrn_reflns_limit_h_max 31
_diffrn_reflns_limit_h_min -25
_diffrn_reflns_limit_k_max 16
_diffrn_reflns_limit_k_min -16
_diffrn_reflns_limit_l_max 26
_diffrn_reflns_limit_l_min -26
_diffrn_reflns_number 28815
_diffrn_reflns_theta_full 27.88
_diffrn_reflns_theta_max 27.88
_diffrn_reflns_theta_min 1.78
_diffrn_standards_decay_% 0
_diffrn_standards_interval_count 0
_diffrn_standards_interval_time 0
_diffrn_standards_number 0
_exptl_absorpt_coefficient_mu 2.462
_exptl_absorpt_correction_T_max 0.7566
_exptl_absorpt_correction_T_min 0.6388
_exptl_absorpt_correction_type multi-scan
_exptl_absorpt_process_details crystalclear
_exptl_crystal_colour yellow
_exptl_crystal_density_diffrn 1.932
_exptl_crystal_density_method 'not measured'
_exptl_crystal_description block
_exptl_crystal_F_000 3272
_exptl_crystal_size_max 0.20
_exptl_crystal_size_mid 0.18
_exptl_crystal_size_min 0.12
_refine_diff_density_max 1.438
_refine_diff_density_min -0.905
_refine_diff_density_rms 0.241
_refine_ls_extinction_coef 0.00181(8)
_refine_ls_extinction_expression Fc^*^=kFc[1+0.001xFc^2^\l^3^/sin(2\q)]^-1/4^
_refine_ls_extinction_method SHELXL
_refine_ls_goodness_of_fit_ref 1.038
_refine_ls_hydrogen_treatment constr
_refine_ls_matrix_type full
_refine_ls_number_parameters 481
_refine_ls_number_reflns 6975
_refine_ls_number_restraints 153
_refine_ls_restrained_S_all 1.134
_refine_ls_R_factor_all 0.0339
_refine_ls_R_factor_gt 0.0289
_refine_ls_shift/su_max 0.005
_refine_ls_shift/su_mean 0.000
_refine_ls_structure_factor_coef Fsqd
_refine_ls_weighting_details 'calc w=1/[\s^2^(Fo^2^)+(0.0552P)^2^+4.4790P] where P=(Fo^2^+2Fc^2^)/3'
_refine_ls_weighting_scheme calc
_refine_ls_wR_factor_gt 0.0748
_refine_ls_wR_factor_ref 0.0805
_reflns_number_gt 6246
_reflns_number_total 6975
_reflns_threshold_expression >2sigma(I)
_cod_data_source_file c5dt02894a2.cif
_cod_data_source_block 2
_cod_depositor_comments
;
The following automatic conversions were performed:

'_symmetry_cell_setting' value 'Monoclinic' changed to 'monoclinic'
according to
/usr/data/users/saulius/crontab/automatic-downloads/rss-feeds/RSC/lib/dictionaries/cif_core.dic
dictionary named 'cif_core.dic' version 2.4.2 from 2011-04-26.

'_exptl_absorpt_correction_type' value 'MULTI-SCAN' changed to
'multi-scan' according to
/usr/data/users/saulius/crontab/automatic-downloads/rss-feeds/RSC/lib/dictionaries/cif_core.dic
dictionary named 'cif_core.dic' version 2.4.2 from 2011-04-26.

'_refine_ls_hydrogen_treatment' value 'CONSTR' changed to 'constr'
according to
/usr/data/users/saulius/crontab/automatic-downloads/rss-feeds/RSC/lib/dictionaries/cif_core.dic
dictionary named 'cif_core.dic' version 2.4.2 from 2011-04-26.

Automatic conversion script
Id: cif_fix_values 3271 2015-04-21 07:52:19Z andrius 

 Adding full bibliography for 7036674--7036680.cif.
;
_cod_original_sg_symbol_H-M C2/c
_cod_database_code 7036674

loop_
_symmetry_equiv_pos_as_xyz
'x, y, z'
'-x, y, -z+1/2'
'x+1/2, y+1/2, z'
'-x+1/2, y+1/2, -z+1/2'
'-x, -y, -z'
'x, -y, z-1/2'
'-x+1/2, -y+1/2, -z'
'x+1/2, -y+1/2, z-1/2'

loop_
_atom_site_label
_atom_site_type_symbol
_atom_site_fract_x
_atom_site_fract_y
_atom_site_fract_z
_atom_site_U_iso_or_equiv
_atom_site_adp_type
_atom_site_occupancy
_atom_site_symmetry_multiplicity
_atom_site_calc_flag
_atom_site_refinement_flags
_atom_site_disorder_assembly
_atom_site_disorder_group
Gd1 Gd 0.329786(6) 0.209271(10) 1.016539(7) 0.01618(7) Uani 1 1 d . . .
S1 S 0.50028(3) -0.03575(6) 1.10757(4) 0.02349(16) Uani 1 1 d . . .
F1 F 0.39416(16) 0.1164(2) 1.25778(13) 0.0693(9) Uani 1 1 d . . .
F2 F 0.33110(14) 0.2276(3) 1.26774(15) 0.0687(9) Uani 1 1 d . . .
F3 F 0.42039(16) 0.2661(3) 1.30604(12) 0.0726(10) Uani 1 1 d . . .
F4 F 0.42830(15) 0.57045(18) 1.11835(17) 0.0701(9) Uani 1 1 d . . .
F5 F 0.50474(15) 0.4880(3) 1.17052(15) 0.0909(13) Uani 1 1 d U . .
F6 F 0.47809(11) 0.49192(18) 1.06165(13) 0.0490(6) Uani 1 1 d . . .
F7 F 0.19037(14) 0.0307(3) 0.8136(3) 0.0682(14) Uani 0.790(7) 1 d PDU A 1
F8 F 0.2540(2) -0.0882(3) 0.8514(2) 0.0461(10) Uani 0.790(7) 1 d PDU A 1
F9 F 0.25136(18) -0.0140(3) 0.75748(15) 0.0553(12) Uani 0.790(7) 1 d PDU A 1
F7' F 0.2081(6) 0.0386(11) 0.7622(6) 0.063(4) Uani 0.210(7) 1 d PDU A 2
F8' F 0.1978(6) -0.0114(12) 0.8520(8) 0.054(4) Uani 0.210(7) 1 d PDU A 2
F9' F 0.2627(8) -0.0921(9) 0.8272(9) 0.055(4) Uani 0.210(7) 1 d PDU A 2
F10 F 0.3588(3) 0.3369(5) 0.7715(3) 0.0487(18) Uani 0.516(12) 1 d PDU A 3
F11 F 0.4190(3) 0.2107(5) 0.7837(4) 0.0438(17) Uani 0.516(12) 1 d PDU A 3
F12 F 0.4325(5) 0.3433(9) 0.8577(4) 0.077(2) Uani 0.516(12) 1 d PDU A 3
F10' F 0.3784(4) 0.3762(6) 0.8047(6) 0.070(2) Uani 0.484(12) 1 d PDU A 4
F11' F 0.4047(5) 0.2325(8) 0.7665(4) 0.069(3) Uani 0.484(12) 1 d PDU A 4
F12' F 0.4530(2) 0.2955(5) 0.8598(3) 0.0344(15) Uani 0.484(12) 1 d PDU A 4
O1 O 0.23673(9) 0.15810(16) 1.03088(11) 0.0196(4) Uani 1 1 d . . .
O2 O 0.34382(10) 0.22197(16) 1.13675(11) 0.0229(5) Uani 1 1 d . . .
O3 O 0.39318(9) 0.35389(16) 1.05924(11) 0.0214(4) Uani 1 1 d . . .
O4 O 0.28675(10) 0.09384(17) 0.92210(11) 0.0250(5) Uani 1 1 d . . .
O5 O 0.37144(10) 0.24261(18) 0.92354(11) 0.0228(4) Uani 1 1 d . . .
N1 N 0.33139(11) 0.03012(19) 1.06788(12) 0.0194(5) Uani 1 1 d . . .
N2 N 0.43116(11) 0.11712(19) 1.05163(12) 0.0193(5) Uani 1 1 d . . .
C1 C 0.27995(13) -0.0059(2) 1.07720(14) 0.0194(6) Uani 1 1 d . . .
C2 C 0.23023(14) 0.0623(2) 1.05783(15) 0.0200(6) Uani 1 1 d . . .
C3 C 0.17859(14) 0.0268(2) 1.06965(16) 0.0234(6) Uani 1 1 d . . .
H3 H 0.1448 0.0704 1.0572 0.028 Uiso 1 1 calc R . .
C4 C 0.17506(15) -0.0731(2) 1.09983(16) 0.0266(7) Uani 1 1 d . . .
H4 H 0.1389 -0.0947 1.1077 0.032 Uiso 1 1 calc R . .
C5 C 0.22216(15) -0.1395(2) 1.11809(17) 0.0269(7) Uani 1 1 d . . .
H5 H 0.2186 -0.2068 1.1378 0.032 Uiso 1 1 calc R . .
C6 C 0.27607(14) -0.1072(2) 1.10748(15) 0.0230(6) Uani 1 1 d . . .
C7 C 0.32780(16) -0.1681(3) 1.12681(17) 0.0280(7) Uani 1 1 d . . .
H7 H 0.3267 -0.2370 1.1455 0.034 Uiso 1 1 calc R . .
C8 C 0.37932(15) -0.1288(2) 1.11894(17) 0.0263(7) Uani 1 1 d . . .
H8 H 0.4144 -0.1689 1.1331 0.032 Uiso 1 1 calc R . .
C9 C 0.37938(14) -0.0277(2) 1.08945(15) 0.0208(6) Uani 1 1 d . . .
C10 C 0.43221(14) 0.0235(2) 1.08049(15) 0.0207(6) Uani 1 1 d . . .
C11 C 0.53061(14) 0.0715(2) 1.07587(15) 0.0222(6) Uani 1 1 d . . .
C12 C 0.58857(14) 0.0859(3) 1.07451(16) 0.0253(6) Uani 1 1 d . . .
H12 H 0.6176 0.0344 1.0932 0.030 Uiso 1 1 calc R . .
C13 C 0.60217(15) 0.1781(3) 1.04498(17) 0.0263(7) Uani 1 1 d . . .
H13 H 0.6413 0.1898 1.0430 0.032 Uiso 1 1 calc R . .
C14 C 0.55964(14) 0.2542(3) 1.01800(16) 0.0247(6) Uani 1 1 d . . .
H14 H 0.5705 0.3172 0.9986 0.030 Uiso 1 1 calc R . .
C15 C 0.50189(14) 0.2395(2) 1.01895(15) 0.0216(6) Uani 1 1 d . . .
H15 H 0.4730 0.2914 1.0004 0.026 Uiso 1 1 calc R . .
C16 C 0.48721(13) 0.1463(2) 1.04795(15) 0.0193(6) Uani 1 1 d . . .
C17 C 0.38270(19) 0.2183(3) 1.25514(18) 0.0344(8) Uani 1 1 d . . .
C18 C 0.38154(14) 0.2625(2) 1.18443(16) 0.0224(6) Uani 1 1 d . . .
C19 C 0.42153(14) 0.3426(3) 1.18013(16) 0.0255(7) Uani 1 1 d . . .
H19 H 0.4485 0.3680 1.2204 0.031 Uiso 1 1 calc R . .
C20 C 0.42162(13) 0.3848(2) 1.11693(16) 0.0217(6) Uani 1 1 d . . .
C21 C 0.45938(17) 0.4833(3) 1.11693(17) 0.0327(8) Uani 1 1 d . . .
C22 C 0.24376(15) 0.0050(3) 0.82032(17) 0.0321(7) Uani 1 1 d D . .
C23 C 0.28607(14) 0.0886(2) 0.86068(16) 0.0253(6) Uani 1 1 d . A .
C24 C 0.31941(17) 0.1465(3) 0.82603(16) 0.0332(8) Uani 1 1 d . . .
H24 H 0.3143 0.1363 0.7783 0.040 Uiso 1 1 calc R A .
C25 C 0.36028(16) 0.2194(2) 0.86159(17) 0.0258(7) Uani 1 1 d . A .
C26 C 0.39649(17) 0.2797(3) 0.82082(17) 0.0351(8) Uani 1 1 d D . .

loop_
_atom_site_aniso_label
_atom_site_aniso_U_11
_atom_site_aniso_U_22
_atom_site_aniso_U_33
_atom_site_aniso_U_23
_atom_site_aniso_U_13
_atom_site_aniso_U_12
Gd1 0.01529(10) 0.01565(10) 0.01607(9) 0.00219(5) 0.00135(6) -0.00225(5)
S1 0.0223(4) 0.0217(4) 0.0239(4) 0.0036(3) 0.0015(3) 0.0047(3)
F1 0.128(3) 0.0417(14) 0.0379(14) 0.0196(11) 0.0219(16) 0.0136(16)
F2 0.073(2) 0.101(2) 0.0466(17) 0.0069(15) 0.0419(17) -0.0073(17)
F3 0.101(3) 0.089(2) 0.0191(11) 0.0049(12) -0.0008(14) -0.0531(19)
F4 0.099(2) 0.0230(12) 0.108(3) -0.0055(13) 0.061(2) -0.0101(13)
F5 0.084(2) 0.095(2) 0.0604(17) 0.0397(16) -0.0393(16) -0.0714(19)
F6 0.0624(16) 0.0423(13) 0.0514(14) -0.0083(11) 0.0307(13) -0.0276(12)
F7 0.0253(16) 0.053(2) 0.109(3) -0.040(2) -0.0133(18) 0.0050(14)
F8 0.066(2) 0.0243(14) 0.0402(19) -0.0041(13) -0.0006(17) -0.0088(14)
F9 0.077(3) 0.057(2) 0.0299(15) -0.0184(13) 0.0090(15) -0.0329(18)
F7' 0.067(6) 0.062(5) 0.050(5) 0.006(4) -0.005(4) -0.025(4)
F8' 0.045(5) 0.060(5) 0.055(5) -0.012(4) 0.006(4) -0.016(4)
F9' 0.051(5) 0.046(5) 0.066(6) -0.020(4) 0.010(4) 0.007(4)
F10 0.059(3) 0.040(3) 0.051(3) 0.030(2) 0.022(3) 0.009(2)
F11 0.044(3) 0.046(3) 0.049(3) 0.019(2) 0.026(3) 0.015(2)
F12 0.096(4) 0.090(4) 0.049(3) -0.006(3) 0.027(3) -0.061(4)
F10' 0.060(4) 0.063(4) 0.095(5) 0.049(3) 0.035(3) 0.012(3)
F11' 0.078(5) 0.087(5) 0.047(4) -0.013(4) 0.026(3) -0.027(4)
F12' 0.032(3) 0.041(3) 0.030(2) 0.008(2) 0.0077(19) -0.012(2)
O1 0.0197(10) 0.0160(10) 0.0222(10) 0.0059(8) 0.0037(8) -0.0025(8)
O2 0.0247(12) 0.0248(11) 0.0192(11) -0.0008(8) 0.0058(9) -0.0050(9)
O3 0.0229(11) 0.0210(10) 0.0184(10) 0.0008(8) 0.0021(9) -0.0052(8)
O4 0.0237(11) 0.0230(11) 0.0258(11) -0.0012(9) 0.0021(9) -0.0028(9)
O5 0.0209(11) 0.0276(11) 0.0183(10) 0.0003(9) 0.0025(9) -0.0036(9)
N1 0.0202(13) 0.0175(12) 0.0186(11) 0.0007(9) 0.0017(10) -0.0019(10)
N2 0.0195(12) 0.0193(12) 0.0182(11) 0.0018(9) 0.0030(10) -0.0007(10)
C1 0.0239(15) 0.0167(13) 0.0170(13) 0.0013(10) 0.0039(12) -0.0042(11)
C2 0.0227(15) 0.0177(14) 0.0174(13) 0.0034(10) 0.0013(11) -0.0063(11)
C3 0.0216(15) 0.0224(15) 0.0243(15) 0.0037(12) 0.0027(12) -0.0039(12)
C4 0.0287(17) 0.0244(16) 0.0263(15) 0.0038(12) 0.0066(13) -0.0117(13)
C5 0.0330(18) 0.0189(14) 0.0273(16) 0.0053(12) 0.0052(14) -0.0076(13)
C6 0.0296(17) 0.0178(14) 0.0198(14) 0.0024(11) 0.0031(12) -0.0048(12)
C7 0.0355(19) 0.0206(15) 0.0269(16) 0.0081(12) 0.0065(14) -0.0008(13)
C8 0.0281(17) 0.0194(14) 0.0293(16) 0.0055(12) 0.0039(13) 0.0024(13)
C9 0.0236(15) 0.0190(14) 0.0180(13) 0.0024(10) 0.0026(12) 0.0002(11)
C10 0.0225(15) 0.0205(14) 0.0173(13) 0.0012(11) 0.0022(12) 0.0033(12)
C11 0.0238(15) 0.0219(15) 0.0184(13) -0.0021(11) 0.0013(12) 0.0013(12)
C12 0.0198(15) 0.0283(16) 0.0248(15) -0.0049(12) 0.0002(12) 0.0035(12)
C13 0.0197(15) 0.0311(16) 0.0263(16) -0.0070(13) 0.0029(13) -0.0032(13)
C14 0.0228(16) 0.0269(16) 0.0234(15) -0.0019(12) 0.0044(13) -0.0050(13)
C15 0.0210(15) 0.0220(14) 0.0213(14) -0.0029(12) 0.0043(12) 0.0014(12)
C16 0.0144(13) 0.0204(14) 0.0209(13) -0.0020(11) 0.0008(11) 0.0006(11)
C17 0.046(2) 0.036(2) 0.0217(16) 0.0014(13) 0.0106(16) -0.0097(16)
C18 0.0241(16) 0.0226(15) 0.0206(14) 0.0014(11) 0.0060(12) 0.0011(12)
C19 0.0254(16) 0.0296(17) 0.0193(14) 0.0018(12) 0.0017(12) -0.0067(13)
C20 0.0190(14) 0.0199(14) 0.0234(14) 0.0011(11) 0.0008(12) -0.0029(12)
C21 0.040(2) 0.0293(17) 0.0246(16) -0.0006(13) 0.0006(15) -0.0151(15)
C22 0.0349(19) 0.0228(16) 0.0315(17) -0.0012(13) -0.0039(15) -0.0014(14)
C23 0.0260(16) 0.0198(14) 0.0234(15) -0.0007(12) -0.0053(13) 0.0002(12)
C24 0.047(2) 0.0329(18) 0.0166(14) -0.0012(12) 0.0025(14) -0.0093(16)
C25 0.0309(18) 0.0257(16) 0.0185(14) 0.0022(11) 0.0024(13) -0.0004(13)
C26 0.050(2) 0.036(2) 0.0203(16) 0.0010(13) 0.0104(16) -0.0101(16)

loop_
_atom_type_symbol
_atom_type_description
_atom_type_scat_dispersion_real
_atom_type_scat_dispersion_imag
_atom_type_scat_source
C C 0.0033 0.0016 'International Tables Vol C Tables 4.2.6.8 and 6.1.1.4'
H H 0.0000 0.0000 'International Tables Vol C Tables 4.2.6.8 and 6.1.1.4'
N N 0.0061 0.0033 'International Tables Vol C Tables 4.2.6.8 and 6.1.1.4'
O O 0.0106 0.0060 'International Tables Vol C Tables 4.2.6.8 and 6.1.1.4'
F F 0.0171 0.0103 'International Tables Vol C Tables 4.2.6.8 and 6.1.1.4'
S S 0.1246 0.1234 'International Tables Vol C Tables 4.2.6.8 and 6.1.1.4'
Gd Gd -0.1653 3.9035 'International Tables Vol C Tables 4.2.6.8 and 6.1.1.4'

loop_
_geom_angle_atom_site_label_1
_geom_angle_atom_site_label_2
_geom_angle_atom_site_label_3
_geom_angle
_geom_angle_site_symmetry_1
_geom_angle_site_symmetry_3
O1 Gd1 O2 105.86(8) 7_557 .
O1 Gd1 O3 83.97(8) 7_557 .
O2 Gd1 O3 70.68(7) . .
O1 Gd1 O5 85.56(8) 7_557 .
O2 Gd1 O5 145.40(8) . .
O3 Gd1 O5 78.44(7) . .
O1 Gd1 O1 72.34(8) 7_557 .
O2 Gd1 O1 77.28(8) . .
O3 Gd1 O1 132.77(7) . .
O5 Gd1 O1 136.96(8) . .
O1 Gd1 O4 90.31(8) 7_557 .
O2 Gd1 O4 140.54(7) . .
O3 Gd1 O4 148.09(7) . .
O5 Gd1 O4 69.82(8) . .
O1 Gd1 O4 73.77(8) . .
O1 Gd1 N1 139.59(8) 7_557 .
O2 Gd1 N1 69.45(7) . .
O3 Gd1 N1 127.30(8) . .
O5 Gd1 N1 121.86(8) . .
O1 Gd1 N1 67.46(8) . .
O4 Gd1 N1 74.95(8) . .
O1 Gd1 N2 156.03(8) 7_557 .
O2 Gd1 N2 82.96(8) . .
O3 Gd1 N2 77.97(8) . .
O5 Gd1 N2 75.55(8) . .
O1 Gd1 N2 131.63(7) . .
O4 Gd1 N2 96.72(8) . .
N1 Gd1 N2 64.29(8) . .
O1 Gd1 Gd1 36.71(5) 7_557 7_557
O2 Gd1 Gd1 91.66(6) . 7_557
O3 Gd1 Gd1 111.21(5) . 7_557
O5 Gd1 Gd1 114.28(6) . 7_557
O1 Gd1 Gd1 35.63(5) . 7_557
O4 Gd1 Gd1 80.09(6) . 7_557
N1 Gd1 Gd1 103.00(6) . 7_557
N2 Gd1 Gd1 167.26(5) . 7_557
C10 S1 C11 89.34(15) . .
C2 O1 Gd1 132.30(19) . 7_557
C2 O1 Gd1 119.82(18) . .
Gd1 O1 Gd1 107.66(8) 7_557 .
C18 O2 Gd1 134.8(2) . .
C20 O3 Gd1 135.63(19) . .
C23 O4 Gd1 136.1(2) . .
C25 O5 Gd1 137.0(2) . .
C9 N1 C1 119.6(3) . .
C9 N1 Gd1 123.8(2) . .
C1 N1 Gd1 116.48(19) . .
C10 N2 C16 110.6(3) . .
C10 N2 Gd1 115.6(2) . .
C16 N2 Gd1 133.78(19) . .
N1 C1 C2 117.8(3) . .
N1 C1 C6 121.2(3) . .
C2 C1 C6 121.0(3) . .
O1 C2 C3 124.0(3) . .
O1 C2 C1 118.4(3) . .
C3 C2 C1 117.5(3) . .
C2 C3 C4 121.3(3) . .
C2 C3 H3 119.3 . .
C4 C3 H3 119.3 . .
C5 C4 C3 121.8(3) . .
C5 C4 H4 119.1 . .
C3 C4 H4 119.1 . .
C4 C5 C6 119.3(3) . .
C4 C5 H5 120.3 . .
C6 C5 H5 120.3 . .
C5 C6 C7 123.8(3) . .
C5 C6 C1 119.1(3) . .
C7 C6 C1 117.1(3) . .
C8 C7 C6 120.6(3) . .
C8 C7 H7 119.7 . .
C6 C7 H7 119.7 . .
C7 C8 C9 118.6(3) . .
C7 C8 H8 120.7 . .
C9 C8 H8 120.7 . .
N1 C9 C8 122.8(3) . .
N1 C9 C10 113.9(3) . .
C8 C9 C10 123.3(3) . .
N2 C10 C9 122.3(3) . .
N2 C10 S1 115.8(2) . .
C9 C10 S1 121.9(2) . .
C12 C11 C16 121.9(3) . .
C12 C11 S1 128.0(2) . .
C16 C11 S1 110.1(2) . .
C13 C12 C11 117.4(3) . .
C13 C12 H12 121.3 . .
C11 C12 H12 121.3 . .
C12 C13 C14 121.4(3) . .
C12 C13 H13 119.3 . .
C14 C13 H13 119.3 . .
C15 C14 C13 121.2(3) . .
C15 C14 H14 119.4 . .
C13 C14 H14 119.4 . .
C14 C15 C16 118.2(3) . .
C14 C15 H15 120.9 . .
C16 C15 H15 120.9 . .
C15 C16 N2 126.0(3) . .
C15 C16 C11 119.9(3) . .
N2 C16 C11 114.2(3) . .
F1 C17 F2 105.8(3) . .
F1 C17 F3 108.9(4) . .
F2 C17 F3 106.3(3) . .
F1 C17 C18 110.3(3) . .
F2 C17 C18 111.0(3) . .
F3 C17 C18 114.1(3) . .
O2 C18 C19 127.5(3) . .
O2 C18 C17 114.3(3) . .
C19 C18 C17 118.2(3) . .
C20 C19 C18 119.8(3) . .
C20 C19 H19 120.1 . .
C18 C19 H19 120.1 . .
O3 C20 C19 127.9(3) . .
O3 C20 C21 115.2(3) . .
C19 C20 C21 116.9(3) . .
F6 C21 F5 108.4(3) . .
F6 C21 F4 105.3(3) . .
F5 C21 F4 106.5(3) . .
F6 C21 C20 113.2(3) . .
F5 C21 C20 112.9(3) . .
F4 C21 C20 110.1(3) . .
F7 C22 F9' 123.7(9) . .
F7 C22 F8 109.2(4) . .
F9' C22 F8 25.6(7) . .
F7 C22 F7' 56.0(8) . .
F9' C22 F7' 121.2(11) . .
F8 C22 F7' 134.4(7) . .
F7 C22 F9 108.4(4) . .
F9' C22 F9 78.8(8) . .
F8 C22 F9 103.7(3) . .
F7' C22 F9 55.4(8) . .
F7 C22 F8' 39.5(6) . .
F9' C22 F8' 95.7(10) . .
F8 C22 F8' 73.9(7) . .
F7' C22 F8' 93.5(10) . .
F9 C22 F8' 135.0(6) . .
F7 C22 C23 112.0(3) . .
F9' C22 C23 115.5(9) . .
F8 C22 C23 110.0(3) . .
F7' C22 C23 115.5(6) . .
F9 C22 C23 113.2(3) . .
F8' C22 C23 109.4(6) . .
O4 C23 C24 128.1(3) . .
O4 C23 C22 114.0(3) . .
C24 C23 C22 118.0(3) . .
C25 C24 C23 119.6(3) . .
C25 C24 H24 120.2 . .
C23 C24 H24 120.2 . .
O5 C25 C24 127.7(3) . .
O5 C25 C26 115.0(3) . .
C24 C25 C26 117.3(3) . .
F12 C26 F10' 71.5(6) . .
F12 C26 F11' 124.0(7) . .
F10' C26 F11' 109.0(5) . .
F12 C26 F11 115.7(7) . .
F10' C26 F11 128.0(5) . .
F11' C26 F11 21.6(5) . .
F12 C26 F10 108.1(6) . .
F10' C26 F10 37.9(4) . .
F11' C26 F10 80.6(5) . .
F11 C26 F10 102.3(4) . .
F12 C26 F12' 33.4(5) . .
F10' C26 F12' 102.5(5) . .
F11' C26 F12' 102.2(5) . .
F11 C26 F12' 86.9(5) . .
F10 C26 F12' 134.2(4) . .
F12 C26 C25 112.5(4) . .
F10' C26 C25 113.8(4) . .
F11' C26 C25 116.9(5) . .
F11 C26 C25 109.8(4) . .
F10 C26 C25 107.8(4) . .
F12' C26 C25 110.9(3) . .

loop_
_geom_bond_atom_site_label_1
_geom_bond_atom_site_label_2
_geom_bond_distance
_geom_bond_site_symmetry_2
Gd1 O1 2.325(2) 7_557
Gd1 O2 2.375(2) .
Gd1 O3 2.376(2) .
Gd1 O5 2.381(2) .
Gd1 O1 2.386(2) .
Gd1 O4 2.407(2) .
Gd1 N1 2.481(2) .
Gd1 N2 2.594(3) .
Gd1 Gd1 3.8037(8) 7_557
S1 C10 1.731(3) .
S1 C11 1.731(3) .
F1 C17 1.311(4) .
F2 C17 1.318(5) .
F3 C17 1.320(5) .
F4 C21 1.326(5) .
F5 C21 1.314(4) .
F6 C21 1.312(4) .
F7 C22 1.278(4) .
F8 C22 1.325(4) .
F9 C22 1.352(4) .
F7' C22 1.327(9) .
F8' C22 1.415(9) .
F9' C22 1.299(10) .
F10 C26 1.359(6) .
F11 C26 1.348(6) .
F12 C26 1.263(6) .
F10' C26 1.302(6) .
F11' C26 1.309(7) .
F12' C26 1.380(6) .
O1 C2 1.350(3) .
O1 Gd1 2.325(2) 7_557
O2 C18 1.241(4) .
O3 C20 1.249(4) .
O4 C23 1.242(4) .
O5 C25 1.248(4) .
N1 C9 1.325(4) .
N1 C1 1.359(4) .
N2 C10 1.314(4) .
N2 C16 1.398(4) .
C1 C2 1.428(4) .
C1 C6 1.429(4) .
C2 C3 1.381(4) .
C3 C4 1.411(4) .
C3 H3 0.9500 .
C4 C5 1.366(5) .
C4 H4 0.9500 .
C5 C6 1.410(4) .
C5 H5 0.9500 .
C6 C7 1.412(5) .
C7 C8 1.364(5) .
C7 H7 0.9500 .
C8 C9 1.407(4) .
C8 H8 0.9500 .
C9 C10 1.461(4) .
C11 C12 1.392(4) .
C11 C16 1.400(4) .
C12 C13 1.382(5) .
C12 H12 0.9500 .
C13 C14 1.395(5) .
C13 H13 0.9500 .
C14 C15 1.386(4) .
C14 H14 0.9500 .
C15 C16 1.397(4) .
C15 H15 0.9500 .
C17 C18 1.530(4) .
C18 C19 1.403(4) .
C19 C20 1.386(4) .
C19 H19 0.9500 .
C20 C21 1.530(4) .
C22 C23 1.534(4) .
C23 C24 1.392(5) .
C24 C25 1.391(5) .
C24 H24 0.9500 .
C25 C26 1.538(5) .

loop_
_geom_torsion_atom_site_label_1
_geom_torsion_atom_site_label_2
_geom_torsion_atom_site_label_3
_geom_torsion_atom_site_label_4
_geom_torsion
_geom_torsion_site_symmetry_1
_geom_torsion_site_symmetry_4
O1 Gd1 O1 C2 175.3(2) 7_557 .
O2 Gd1 O1 C2 -73.2(2) . .
O3 Gd1 O1 C2 -121.09(19) . .
O5 Gd1 O1 C2 112.7(2) . .
O4 Gd1 O1 C2 79.7(2) . .
N1 Gd1 O1 C2 -0.42(19) . .
N2 Gd1 O1 C2 -4.8(2) . .
Gd1 Gd1 O1 C2 175.3(2) 7_557 .
O1 Gd1 O1 Gd1 0.0 7_557 7_557
O2 Gd1 O1 Gd1 111.47(9) . 7_557
O3 Gd1 O1 Gd1 63.59(13) . 7_557
O5 Gd1 O1 Gd1 -62.61(13) . 7_557
O4 Gd1 O1 Gd1 -95.65(9) . 7_557
N1 Gd1 O1 Gd1 -175.75(11) . 7_557
N2 Gd1 O1 Gd1 179.84(8) . 7_557
O1 Gd1 O2 C18 -98.9(3) 7_557 .
O3 Gd1 O2 C18 -21.3(3) . .
O5 Gd1 O2 C18 6.8(4) . .
O1 Gd1 O2 C18 -166.1(3) . .
O4 Gd1 O2 C18 150.4(3) . .
N1 Gd1 O2 C18 123.5(3) . .
N2 Gd1 O2 C18 58.3(3) . .
Gd1 Gd1 O2 C18 -133.3(3) 7_557 .
O1 Gd1 O3 C20 123.1(3) 7_557 .
O2 Gd1 O3 C20 13.9(3) . .
O5 Gd1 O3 C20 -150.2(3) . .
O1 Gd1 O3 C20 64.0(3) . .
O4 Gd1 O3 C20 -156.1(3) . .
N1 Gd1 O3 C20 -28.8(3) . .
N2 Gd1 O3 C20 -72.8(3) . .
Gd1 Gd1 O3 C20 98.0(3) 7_557 .
O1 Gd1 O4 C23 72.4(3) 7_557 .
O2 Gd1 O4 C23 -171.7(3) . .
O3 Gd1 O4 C23 -6.6(4) . .
O5 Gd1 O4 C23 -12.7(3) . .
O1 Gd1 O4 C23 143.9(3) . .
N1 Gd1 O4 C23 -145.7(3) . .
N2 Gd1 O4 C23 -84.6(3) . .
Gd1 Gd1 O4 C23 107.9(3) 7_557 .
O1 Gd1 O5 C25 -78.7(3) 7_557 .
O2 Gd1 O5 C25 169.5(3) . .
O3 Gd1 O5 C25 -163.5(3) . .
O1 Gd1 O5 C25 -20.7(4) . .
O4 Gd1 O5 C25 13.2(3) . .
N1 Gd1 O5 C25 69.6(3) . .
N2 Gd1 O5 C25 116.1(3) . .
Gd1 Gd1 O5 C25 -55.3(3) 7_557 .
O1 Gd1 N1 C9 178.2(2) 7_557 .
O2 Gd1 N1 C9 -91.2(2) . .
O3 Gd1 N1 C9 -48.0(3) . .
O5 Gd1 N1 C9 52.1(3) . .
O1 Gd1 N1 C9 -175.5(2) . .
O4 Gd1 N1 C9 106.1(2) . .
N2 Gd1 N1 C9 0.8(2) . .
Gd1 Gd1 N1 C9 -178.0(2) 7_557 .
O1 Gd1 N1 C1 -5.6(3) 7_557 .
O2 Gd1 N1 C1 85.0(2) . .
O3 Gd1 N1 C1 128.15(19) . .
O5 Gd1 N1 C1 -131.66(19) . .
O1 Gd1 N1 C1 0.70(19) . .
O4 Gd1 N1 C1 -77.7(2) . .
N2 Gd1 N1 C1 177.0(2) . .
Gd1 Gd1 N1 C1 -1.8(2) 7_557 .
O1 Gd1 N2 C10 -177.61(19) 7_557 .
O2 Gd1 N2 C10 68.8(2) . .
O3 Gd1 N2 C10 140.5(2) . .
O5 Gd1 N2 C10 -138.6(2) . .
O1 Gd1 N2 C10 2.8(2) . .
O4 Gd1 N2 C10 -71.5(2) . .
N1 Gd1 N2 C10 -1.75(19) . .
Gd1 Gd1 N2 C10 3.2(4) 7_557 .
O1 Gd1 N2 C16 3.9(4) 7_557 .
O2 Gd1 N2 C16 -109.7(3) . .
O3 Gd1 N2 C16 -38.0(2) . .
O5 Gd1 N2 C16 43.0(3) . .
O1 Gd1 N2 C16 -175.7(2) . .
O4 Gd1 N2 C16 110.1(3) . .
N1 Gd1 N2 C16 179.8(3) . .
Gd1 Gd1 N2 C16 -175.26(17) 7_557 .
C9 N1 C1 C2 175.5(3) . .
Gd1 N1 C1 C2 -0.9(3) . .
C9 N1 C1 C6 -2.5(4) . .
Gd1 N1 C1 C6 -178.9(2) . .
Gd1 O1 C2 C3 -7.7(4) 7_557 .
Gd1 O1 C2 C3 178.3(2) . .
Gd1 O1 C2 C1 174.11(19) 7_557 .
Gd1 O1 C2 C1 0.1(3) . .
N1 C1 C2 O1 0.5(4) . .
C6 C1 C2 O1 178.5(3) . .
N1 C1 C2 C3 -177.8(3) . .
C6 C1 C2 C3 0.2(4) . .
O1 C2 C3 C4 -178.1(3) . .
C1 C2 C3 C4 0.1(4) . .
C2 C3 C4 C5 -0.6(5) . .
C3 C4 C5 C6 0.9(5) . .
C4 C5 C6 C7 177.6(3) . .
C4 C5 C6 C1 -0.6(5) . .
N1 C1 C6 C5 177.9(3) . .
C2 C1 C6 C5 0.1(4) . .
N1 C1 C6 C7 -0.4(4) . .
C2 C1 C6 C7 -178.3(3) . .
C5 C6 C7 C8 -175.8(3) . .
C1 C6 C7 C8 2.5(5) . .
C6 C7 C8 C9 -1.7(5) . .
C1 N1 C9 C8 3.4(4) . .
Gd1 N1 C9 C8 179.5(2) . .
C1 N1 C9 C10 -176.0(3) . .
Gd1 N1 C9 C10 0.1(3) . .
C7 C8 C9 N1 -1.3(5) . .
C7 C8 C9 C10 178.1(3) . .
C16 N2 C10 C9 -178.5(3) . .
Gd1 N2 C10 C9 2.7(4) . .
C16 N2 C10 S1 1.7(3) . .
Gd1 N2 C10 S1 -177.15(13) . .
N1 C9 C10 N2 -1.9(4) . .
C8 C9 C10 N2 178.7(3) . .
N1 C9 C10 S1 177.9(2) . .
C8 C9 C10 S1 -1.5(4) . .
C11 S1 C10 N2 -1.7(2) . .
C11 S1 C10 C9 178.5(3) . .
C10 S1 C11 C12 -177.0(3) . .
C10 S1 C11 C16 1.1(2) . .
C16 C11 C12 C13 0.7(4) . .
S1 C11 C12 C13 178.6(2) . .
C11 C12 C13 C14 0.5(5) . .
C12 C13 C14 C15 -0.9(5) . .
C13 C14 C15 C16 0.2(5) . .
C14 C15 C16 N2 -178.2(3) . .
C14 C15 C16 C11 0.9(4) . .
C10 N2 C16 C15 178.4(3) . .
Gd1 N2 C16 C15 -3.1(4) . .
C10 N2 C16 C11 -0.7(4) . .
Gd1 N2 C16 C11 177.78(19) . .
C12 C11 C16 C15 -1.4(5) . .
S1 C11 C16 C15 -179.7(2) . .
C12 C11 C16 N2 177.8(3) . .
S1 C11 C16 N2 -0.5(3) . .
Gd1 O2 C18 C19 20.4(5) . .
Gd1 O2 C18 C17 -160.2(2) . .
F1 C17 C18 O2 60.9(4) . .
F2 C17 C18 O2 -56.0(4) . .
F3 C17 C18 O2 -176.0(3) . .
F1 C17 C18 C19 -119.6(4) . .
F2 C17 C18 C19 123.5(4) . .
F3 C17 C18 C19 3.5(5) . .
O2 C18 C19 C20 -0.4(5) . .
C17 C18 C19 C20 -179.8(3) . .
Gd1 O3 C20 C19 -5.0(5) . .
Gd1 O3 C20 C21 177.1(2) . .
C18 C19 C20 O3 -7.2(5) . .
C18 C19 C20 C21 170.6(3) . .
O3 C20 C21 F6 -29.9(4) . .
C19 C20 C21 F6 152.0(3) . .
O3 C20 C21 F5 -153.6(4) . .
C19 C20 C21 F5 28.4(5) . .
O3 C20 C21 F4 87.6(4) . .
C19 C20 C21 F4 -90.4(4) . .
Gd1 O4 C23 C24 9.7(6) . .
Gd1 O4 C23 C22 -172.0(2) . .
F7 C22 C23 O4 68.9(5) . .
F9' C22 C23 O4 -79.9(10) . .
F8 C22 C23 O4 -52.7(4) . .
F7' C22 C23 O4 130.6(10) . .
F9 C22 C23 O4 -168.2(3) . .
F8' C22 C23 O4 26.7(9) . .
F7 C22 C23 C24 -112.5(5) . .
F9' C22 C23 C24 98.7(10) . .
F8 C22 C23 C24 125.8(4) . .
F7' C22 C23 C24 -50.9(10) . .
F9 C22 C23 C24 10.3(5) . .
F8' C22 C23 C24 -154.8(8) . .
O4 C23 C24 C25 1.4(6) . .
C22 C23 C24 C25 -176.9(3) . .
Gd1 O5 C25 C24 -10.5(6) . .
Gd1 O5 C25 C26 169.3(2) . .
C23 C24 C25 O5 -1.1(6) . .
C23 C24 C25 C26 179.1(3) . .
O5 C25 C26 F12 0.6(8) . .
C24 C25 C26 F12 -179.6(8) . .
O5 C25 C26 F10' -78.3(7) . .
C24 C25 C26 F10' 101.5(7) . .
O5 C25 C26 F11' 153.2(6) . .
C24 C25 C26 F11' -27.0(8) . .
O5 C25 C26 F11 130.9(5) . .
C24 C25 C26 F11 -49.2(6) . .
O5 C25 C26 F10 -118.4(5) . .
C24 C25 C26 F10 61.4(5) . .
O5 C25 C26 F12' 36.6(5) . .
C24 C25 C26 F12' -143.6(4) . .
